data_1507243
loop_
_publ_author_name
'Stibrany, Robert T.'
'Schulz, Donald N.'
'Kacker, Smita'
'Patil, Abhimanyu O.'
'Baugh, Lisa S.'
'Rucker, Steven P.'
'Zushma, Stephen'
'Berluche, Enock'
'Sissano, Joseph A.'

_publ_section_title
;
 Polymerization and Copolymerization of Olefins and Acrylates by
 Bis(benzimidazole) Copper Catalysts
;
_journal_issue 23
_journal_name_full Macromolecules
_journal_page_first 8584
_journal_paper_doi 10.1021/ma034548c
_journal_volume 36
_journal_year 2003
_chemical_formula_moiety 'C27 H36 Cl2 Cu N4'
_chemical_formula_sum 'C27 H36 Cl2 Cu N4'
_chemical_formula_weight 551.06
_chemical_melting_point '257 ^o^C'
_chemical_name_common 6b
_chemical_name_systematic
; 
[1,1'-bis(1-butylbenzimidazol-2-yl)
pentane]copper(II) dichloride 
;
_space_group_IT_number 14
_symmetry_cell_setting monoclinic
_symmetry_space_group_name_Hall '-P 2yn'
_symmetry_space_group_name_H-M 'P 1 21/n 1'
_atom_sites_solution_hydrogens geom
_atom_sites_solution_primary direct
_atom_sites_solution_secondary difmap
_audit_creation_method SHELXL-97
_cell_angle_alpha 90.00
_cell_angle_beta 97.63(2)
_cell_angle_gamma 90.00
_cell_formula_units_Z 4
_cell_length_a 13.540(2)
_cell_length_b 14.597(2)
_cell_length_c 13.972(2)
_cell_measurement_reflns_used 25
_cell_measurement_temperature 296(2)
_cell_measurement_theta_max 19.5
_cell_measurement_theta_min 10.1
_cell_volume 2737.0(7)
_computing_cell_refinement 'Enraf-Nonius SDP (1983)'
_computing_data_collection 'Enraf-Nonius SDP (1983)'
_computing_data_reduction 'CAD-4-PC (Enraf-Nonius, 1993)'
_computing_molecular_graphics 'ORTEPIII(Burnett & Johnson, 1996);ORTEP32(Farrugia, 1997)'
_computing_publication_material 'Bruker SHELXTL (Bruker, 2000)'
_computing_structure_refinement 'SHELXL-97 (Sheldrick, 1997)'
_computing_structure_solution 'SHELXS-97 (Sheldrick, 1990)'
_diffrn_ambient_temperature 296(2)
_diffrn_measured_fraction_theta_full 0.999
_diffrn_measured_fraction_theta_max 0.999
_diffrn_measurement_device_type 'Enraf-Nonius CAD-4'
_diffrn_measurement_method 'scintillation counter'
_diffrn_radiation_monochromator graphite
_diffrn_radiation_source 'fine-focus sealed tube'
_diffrn_radiation_type MoK\a
_diffrn_radiation_wavelength 0.71069
_diffrn_reflns_av_R_equivalents 0.0396
_diffrn_reflns_av_sigmaI/netI 0.2317
_diffrn_reflns_limit_h_max 15
_diffrn_reflns_limit_h_min -1
_diffrn_reflns_limit_k_max 16
_diffrn_reflns_limit_k_min 0
_diffrn_reflns_limit_l_max 15
_diffrn_reflns_limit_l_min -15
_diffrn_reflns_number 4555
_diffrn_reflns_theta_full 23.98
_diffrn_reflns_theta_max 23.98
_diffrn_reflns_theta_min 2.03
_diffrn_standards_decay_% 2
_diffrn_standards_interval_count 300
_diffrn_standards_number 3
_exptl_absorpt_coefficient_mu 1.015
_exptl_absorpt_correction_T_max 0.94
_exptl_absorpt_correction_T_min 0.83
_exptl_absorpt_correction_type psi-scan
_exptl_absorpt_process_details '(North et al., 1968)'
_exptl_crystal_colour yellow
_exptl_crystal_density_diffrn 1.337
_exptl_crystal_density_method 'not measured'
_exptl_crystal_description rod
_exptl_crystal_F_000 1156
_exptl_crystal_size_max 0.20
_exptl_crystal_size_mid 0.10
_exptl_crystal_size_min 0.08
_refine_diff_density_max 0.670
_refine_diff_density_min -0.429
_refine_diff_density_rms 0.100
_refine_ls_extinction_method none
_refine_ls_goodness_of_fit_ref 1.000
_refine_ls_hydrogen_treatment mixed
_refine_ls_matrix_type full
_refine_ls_number_parameters 313
_refine_ls_number_reflns 4279
_refine_ls_number_restraints 73
_refine_ls_restrained_S_all 1.028
_refine_ls_R_factor_all 0.1948
_refine_ls_R_factor_gt 0.0981
_refine_ls_shift/su_max 0.000
_refine_ls_shift/su_mean 0.000
_refine_ls_structure_factor_coef Fsqd
_refine_ls_weighting_details 'calc w=1/[\s^2^(Fo^2^)+(0.0335P)^2^+0.0000P] where P=(Fo^2^+2Fc^2^)/3'
_refine_ls_weighting_scheme calc
_refine_ls_wR_factor_gt 0.1452
_refine_ls_wR_factor_ref 0.1689
_reflns_number_gt 1834
_reflns_number_total 4279
_reflns_threshold_expression >2sigma(I)
_cod_data_source_file ma034548csi20030904_010626.cif
_cod_data_source_block 6b
_cod_original_cell_volume 2737.1(7)
_cod_original_sg_symbol_H-M P2(1)/n
_cod_database_code 1507243

loop_
_symmetry_equiv_pos_as_xyz
'x, y, z'
'x+1/2, -y+1/2, z+1/2'
'-x, -y, -z'
'-x-1/2, y-1/2, -z-1/2'

loop_
_atom_site_label
_atom_site_type_symbol
_atom_site_fract_x
_atom_site_fract_y
_atom_site_fract_z
_atom_site_U_iso_or_equiv
_atom_site_adp_type
_atom_site_occupancy
_atom_site_symmetry_multiplicity
_atom_site_calc_flag
_atom_site_refinement_flags
_atom_site_disorder_assembly
_atom_site_disorder_group
Cu Cu 0.10297(9) 0.38177(9) 0.73509(9) 0.0397(4) Uani 1 1 d . . .
Cl2 Cl 0.0559(2) 0.5159(2) 0.6694(2) 0.0658(10) Uani 1 1 d . . .
Cl1 Cl -0.0405(2) 0.3252(2) 0.7709(2) 0.0673(10) Uani 1 1 d . . .
N21 N 0.3072(6) 0.2848(6) 0.9576(6) 0.038(2) Uani 1 1 d D A .
N11 N 0.3363(7) 0.2526(6) 0.6249(6) 0.047(3) Uani 1 1 d D . .
N13 N 0.2072(6) 0.3371(6) 0.6588(5) 0.036(2) Uani 1 1 d . . .
N23 N 0.1869(6) 0.3498(6) 0.8549(5) 0.036(2) Uani 1 1 d . . .
C1 C 0.2779(8) 0.2249(7) 0.7875(7) 0.037(3) Uani 1 1 d DU . .
C2 C 0.1953(8) 0.1509(7) 0.7699(7) 0.058(3) Uani 1 1 d DU . .
H2A H 0.1338 0.1804 0.7425 0.069 Uiso 1 1 calc R . .
H2B H 0.2134 0.1077 0.7225 0.069 Uiso 1 1 calc R . .
C3 C 0.1760(8) 0.0984(8) 0.8584(8) 0.065(4) Uani 1 1 d DU . .
H3A H 0.2339 0.0605 0.8784 0.078 Uiso 1 1 calc R . .
H3B H 0.1712 0.1423 0.9097 0.078 Uiso 1 1 calc R . .
C4 C 0.0870(13) 0.0390(12) 0.8509(12) 0.144(7) Uani 1 1 d DU . .
H4A H 0.1040 -0.0130 0.8931 0.173 Uiso 1 1 calc R . .
H4B H 0.0358 0.0730 0.8781 0.173 Uiso 1 1 calc R . .
C5 C 0.042(2) 0.0036(18) 0.7610(15) 0.299(15) Uani 1 1 d DU . .
H5A H -0.0204 0.0336 0.7423 0.448 Uiso 1 1 calc R . .
H5B H 0.0315 -0.0611 0.7670 0.448 Uiso 1 1 calc R . .
H5C H 0.0854 0.0142 0.7129 0.448 Uiso 1 1 calc R . .
C11 C 0.3032(8) 0.3029(7) 0.5423(7) 0.042(3) Uani 1 1 d . . .
C12 C 0.2759(7) 0.2750(7) 0.6914(7) 0.032(3) Uani 1 1 d . . .
C13 C 0.2258(7) 0.3565(7) 0.5638(7) 0.036(3) Uani 1 1 d . . .
C14 C 0.1741(8) 0.4133(8) 0.4944(7) 0.052(3) Uani 1 1 d . . .
H14 H 0.1211 0.4493 0.5083 0.062 Uiso 1 1 calc R . .
C15 C 0.2050(9) 0.4139(9) 0.4039(8) 0.070(4) Uani 1 1 d . . .
H15 H 0.1724 0.4512 0.3557 0.084 Uiso 1 1 calc R . .
C16 C 0.2845(11) 0.3594(11) 0.3841(9) 0.083(5) Uani 1 1 d . . .
H16 H 0.3037 0.3609 0.3226 0.100 Uiso 1 1 calc R . .
C17 C 0.3344(9) 0.3042(8) 0.4521(8) 0.061(4) Uani 1 1 d . . .
H17 H 0.3878 0.2685 0.4385 0.073 Uiso 1 1 calc R . .
C18 C 0.4214(8) 0.1891(8) 0.6365(8) 0.060(4) Uani 1 1 d D . .
H18A H 0.4289 0.1634 0.5739 0.073 Uiso 1 1 calc R . .
H18B H 0.4065 0.1390 0.6779 0.073 Uiso 1 1 calc R . .
C19 C 0.5204(9) 0.2322(10) 0.6791(10) 0.089(5) Uani 1 1 d D . .
H19A H 0.5102 0.2644 0.7377 0.107 Uiso 1 1 calc R . .
H19B H 0.5676 0.1832 0.6974 0.107 Uiso 1 1 calc R . .
C21 C 0.2628(7) 0.3529(7) 1.0096(7) 0.036(3) Uani 1 1 d . . .
C22 C 0.2592(7) 0.2904(7) 0.8660(7) 0.036(3) Uani 1 1 d . . .
C23 C 0.1887(7) 0.3907(8) 0.9460(6) 0.034(3) Uani 1 1 d . . .
C24 C 0.1281(8) 0.4615(7) 0.9736(7) 0.046(3) Uani 1 1 d . . .
H24 H 0.0777 0.4876 0.9305 0.056 Uiso 1 1 calc R . .
C25 C 0.1473(9) 0.4896(8) 1.0667(7) 0.052(3) Uani 1 1 d . . .
H25 H 0.1091 0.5364 1.0880 0.062 Uiso 1 1 calc R . .
C26 C 0.2215(9) 0.4507(8) 1.1303(8) 0.055(3) Uani 1 1 d . . .
H26 H 0.2314 0.4729 1.1932 0.065 Uiso 1 1 calc R . .
C27 C 0.2833(8) 0.3794(9) 1.1059(6) 0.049(3) Uani 1 1 d . . .
H27 H 0.3327 0.3526 1.1496 0.058 Uiso 1 1 calc R . .
C110 C 0.5656(11) 0.2956(10) 0.6173(11) 0.117(6) Uani 1 1 d D . .
H11A H 0.5191 0.3446 0.5972 0.140 Uiso 1 1 calc R . .
H11B H 0.5801 0.2637 0.5598 0.140 Uiso 1 1 calc R . .
C111 C 0.6623(9) 0.3365(11) 0.6702(11) 0.122(7) Uani 1 1 d D . .
H11C H 0.6726 0.3965 0.6450 0.183 Uiso 1 1 calc R . .
H11D H 0.7175 0.2978 0.6607 0.183 Uiso 1 1 calc R . .
H11E H 0.6573 0.3409 0.7379 0.183 Uiso 1 1 calc R . .
H1 H 0.340(5) 0.198(5) 0.799(5) 0.01(2) Uiso 1 1 d . . .
C29 C 0.4875(10) 0.2638(11) 0.9887(15) 0.149(7) Uani 0.50 1 d PDU A 1
H29A H 0.5313 0.2361 1.0413 0.179 Uiso 0.50 1 calc PR A 1
H29B H 0.5072 0.2385 0.9300 0.179 Uiso 0.50 1 calc PR A 1
C21A C 0.5164(12) 0.3561(13) 0.9887(18) 0.200(10) Uani 0.50 1 d PDU A 1
H21D H 0.4992 0.3821 1.0482 0.240 Uiso 0.50 1 calc PR A 1
H21E H 0.4730 0.3850 0.9366 0.240 Uiso 0.50 1 calc PR A 1
C210 C 0.5164(12) 0.3561(13) 0.9887(18) 0.200(10) Uani 0.50 1 d PDU A 2
H21A H 0.4992 0.3821 1.0482 0.240 Uiso 0.50 1 calc PR A 2
H21B H 0.4730 0.3850 0.9366 0.240 Uiso 0.50 1 calc PR A 2
C29A C 0.4875(10) 0.2638(11) 0.9887(15) 0.149(7) Uani 0.50 1 d PDU A 2
H29C H 0.5313 0.2361 1.0413 0.179 Uiso 0.50 1 calc PR A 2
H29D H 0.5072 0.2385 0.9300 0.179 Uiso 0.50 1 calc PR A 2
C28 C 0.3887(7) 0.2243(8) 0.9953(7) 0.045(3) Uani 1 1 d D . .
H28A H 0.3824 0.1671 0.9597 0.055 Uiso 1 1 calc R A 1
H28B H 0.3835 0.2106 1.0624 0.055 Uiso 1 1 calc R A 1
C211 C 0.6194(9) 0.3888(11) 0.9799(11) 0.127(6) Uani 1 1 d D . .
H21R H 0.6376 0.3700 0.9188 0.190 Uiso 1 1 calc R A 1
H21S H 0.6654 0.3631 1.0311 0.190 Uiso 1 1 calc R A 1
H21T H 0.6214 0.4545 0.9842 0.190 Uiso 1 1 calc R A 1

loop_
_atom_site_aniso_label
_atom_site_aniso_U_11
_atom_site_aniso_U_22
_atom_site_aniso_U_33
_atom_site_aniso_U_23
_atom_site_aniso_U_13
_atom_site_aniso_U_12
Cu 0.0360(7) 0.0526(9) 0.0310(7) 0.0023(8) 0.0060(5) 0.0020(8)
Cl2 0.076(2) 0.059(2) 0.064(2) 0.0193(18) 0.0129(18) 0.0184(19)
Cl1 0.0482(19) 0.091(3) 0.067(2) 0.001(2) 0.0239(17) -0.0091(19)
N21 0.036(5) 0.050(7) 0.026(5) 0.009(5) -0.003(4) 0.007(5)
N11 0.070(7) 0.037(6) 0.039(5) -0.003(5) 0.026(5) 0.002(5)
N13 0.044(5) 0.038(6) 0.027(5) 0.004(4) 0.009(4) -0.003(5)
N23 0.035(5) 0.041(6) 0.031(5) -0.003(4) 0.001(4) 0.011(4)
C1 0.043(7) 0.041(7) 0.029(6) -0.002(5) 0.011(5) 0.007(6)
C2 0.065(8) 0.050(8) 0.056(7) 0.003(6) 0.006(6) 0.000(7)
C3 0.065(8) 0.070(9) 0.063(8) 0.011(7) 0.019(6) -0.009(7)
C4 0.173(15) 0.123(13) 0.135(14) 0.027(11) 0.020(12) -0.079(12)
C5 0.34(2) 0.27(2) 0.28(2) 0.070(17) 0.011(17) -0.105(17)
C11 0.059(8) 0.035(7) 0.035(7) 0.001(6) 0.025(6) -0.003(6)
C12 0.032(6) 0.041(7) 0.025(6) -0.006(5) 0.007(5) 0.003(6)
C13 0.035(6) 0.041(8) 0.035(6) -0.005(6) 0.014(5) -0.019(6)
C14 0.058(8) 0.064(10) 0.037(7) -0.002(6) 0.017(6) -0.004(7)
C15 0.072(9) 0.109(13) 0.030(7) 0.017(7) 0.009(7) -0.002(9)
C16 0.092(11) 0.115(15) 0.047(9) 0.006(9) 0.029(8) 0.000(10)
C17 0.075(9) 0.060(10) 0.052(8) -0.014(7) 0.025(7) 0.004(8)
C18 0.075(9) 0.050(9) 0.065(9) 0.013(7) 0.040(8) 0.011(8)
C19 0.047(9) 0.113(14) 0.114(12) 0.016(11) 0.036(9) 0.053(9)
C21 0.033(6) 0.046(8) 0.031(6) -0.005(5) 0.012(5) -0.003(5)
C22 0.033(6) 0.035(7) 0.043(7) -0.004(6) 0.019(6) -0.010(6)
C23 0.033(6) 0.049(8) 0.017(5) 0.004(6) 0.000(4) 0.005(6)
C24 0.060(8) 0.050(8) 0.028(7) 0.004(6) 0.001(6) 0.006(7)
C25 0.069(9) 0.056(9) 0.033(7) 0.000(6) 0.016(6) 0.013(7)
C26 0.071(9) 0.054(9) 0.038(7) -0.020(7) 0.005(7) -0.008(7)
C27 0.053(7) 0.066(9) 0.024(6) -0.003(7) -0.003(5) -0.016(8)
C110 0.108(14) 0.112(15) 0.139(16) 0.014(13) 0.045(13) 0.016(12)
C111 0.050(10) 0.146(17) 0.167(17) -0.044(13) 0.002(10) -0.019(10)
C29 0.107(11) 0.121(12) 0.204(13) 0.002(11) -0.035(10) 0.045(10)
C21A 0.150(13) 0.181(15) 0.260(15) 0.017(13) -0.006(12) 0.011(12)
C210 0.150(13) 0.181(15) 0.260(15) 0.017(13) -0.006(12) 0.011(12)
C29A 0.107(11) 0.121(12) 0.204(13) 0.002(11) -0.035(10) 0.045(10)
C28 0.030(7) 0.057(9) 0.049(7) 0.002(6) 0.001(6) -0.001(6)
C211 0.050(9) 0.141(16) 0.196(17) 0.036(15) 0.043(10) -0.004(11)

loop_
_atom_type_symbol
_atom_type_description
_atom_type_scat_dispersion_real
_atom_type_scat_dispersion_imag
_atom_type_scat_source
C C 0.0033 0.0016 'International Tables Vol C Tables 4.2.6.8 and 6.1.1.4'
H H 0.0000 0.0000 'International Tables Vol C Tables 4.2.6.8 and 6.1.1.4'
Cl Cl 0.1484 0.1585 'International Tables Vol C Tables 4.2.6.8 and 6.1.1.4'
Cu Cu 0.3201 1.2651 'International Tables Vol C Tables 4.2.6.8 and 6.1.1.4'
N N 0.0061 0.0033 'International Tables Vol C Tables 4.2.6.8 and 6.1.1.4'

loop_
_geom_angle_atom_site_label_1
_geom_angle_atom_site_label_2
_geom_angle_atom_site_label_3
_geom_angle
N23 Cu N13 90.4(3)
N23 Cu Cl2 132.0(3)
N13 Cu Cl2 104.7(2)
N23 Cu Cl1 98.3(2)
N13 Cu Cl1 134.5(2)
Cl2 Cu Cl1 102.05(13)
C22 N21 C21 105.0(8)
C22 N21 C28 128.5(9)
C21 N21 C28 126.5(8)
C12 N11 C11 106.4(9)
C12 N11 C18 127.6(9)
C11 N11 C18 125.9(9)
C12 N13 C13 104.7(8)
C12 N13 Cu 123.5(6)
C13 N13 Cu 131.7(7)
C22 N23 C23 104.7(8)
C22 N23 Cu 127.2(7)
C23 N23 Cu 127.9(7)
C22 C1 C12 110.6(9)
C22 C1 C2 111.7(8)
C12 C1 C2 105.5(8)
C22 C1 H1 113(5)
C12 C1 H1 105(4)
C2 C1 H1 111(5)
C3 C2 C1 115.1(9)
C3 C2 H2A 108.5
C1 C2 H2A 108.5
C3 C2 H2B 108.5
C1 C2 H2B 108.5
H2A C2 H2B 107.5
C4 C3 C2 118.0(11)
C4 C3 H3A 107.8
C2 C3 H3A 107.8
C4 C3 H3B 107.8
C2 C3 H3B 107.8
H3A C3 H3B 107.2
C5 C4 C3 121.7(17)
C5 C4 H4A 106.9
C3 C4 H4A 106.9
C5 C4 H4B 106.9
C3 C4 H4B 106.9
H4A C4 H4B 106.7
C4 C5 H5A 109.5
C4 C5 H5B 109.5
H5A C5 H5B 109.5
C4 C5 H5C 109.5
H5A C5 H5C 109.5
H5B C5 H5C 109.5
C13 C11 C17 121.8(11)
C13 C11 N11 107.0(9)
C17 C11 N11 131.2(11)
N13 C12 N11 112.7(9)
N13 C12 C1 123.8(9)
N11 C12 C1 123.0(9)
C11 C13 C14 121.1(10)
C11 C13 N13 109.1(9)
C14 C13 N13 129.7(10)
C15 C14 C13 117.1(11)
C15 C14 H14 121.5
C13 C14 H14 121.5
C14 C15 C16 120.8(12)
C14 C15 H15 119.6
C16 C15 H15 119.6
C17 C16 C15 121.7(12)
C17 C16 H16 119.1
C15 C16 H16 119.1
C16 C17 C11 117.6(12)
C16 C17 H17 121.2
C11 C17 H17 121.2
N11 C18 C19 114.7(10)
N11 C18 H18A 108.6
C19 C18 H18A 108.6
N11 C18 H18B 108.6
C19 C18 H18B 108.6
H18A C18 H18B 107.6
C110 C19 C18 116.6(12)
C110 C19 H19A 108.1
C18 C19 H19A 108.1
C110 C19 H19B 108.1
C18 C19 H19B 108.1
H19A C19 H19B 107.3
C23 C21 C27 123.5(10)
C23 C21 N21 106.0(8)
C27 C21 N21 130.4(10)
N23 C22 N21 114.3(9)
N23 C22 C1 122.3(10)
N21 C22 C1 122.9(10)
C21 C23 N23 109.9(9)
C21 C23 C24 121.6(9)
N23 C23 C24 128.5(9)
C25 C24 C23 116.2(10)
C25 C24 H24 121.9
C23 C24 H24 121.9
C24 C25 C26 121.8(11)
C24 C25 H25 119.1
C26 C25 H25 119.1
C25 C26 C27 123.8(10)
C25 C26 H26 118.1
C27 C26 H26 118.1
C21 C27 C26 113.0(10)
C21 C27 H27 123.5
C26 C27 H27 123.5
C19 C110 C111 111.1(13)
C19 C110 H11A 109.4
C111 C110 H11A 109.4
C19 C110 H11B 109.4
C111 C110 H11B 109.4
H11A C110 H11B 108.0
C110 C111 H11C 109.5
C110 C111 H11D 109.5
H11C C111 H11D 109.5
C110 C111 H11E 109.5
H11C C111 H11E 109.5
H11D C111 H11E 109.5
C21A C29 C28 129.3(14)
C21A C29 H29A 105.0
C28 C29 H29A 105.0
C21A C29 H29B 105.0
C28 C29 H29B 105.0
H29A C29 H29B 105.8
C29 C21A C211 124.8(17)
C29 C21A H21D 106.1
C211 C21A H21D 106.1
C29 C21A H21E 106.1
C211 C21A H21E 106.1
H21D C21A H21E 106.3
N21 C28 C29 113.0(10)
N21 C28 H28A 109.0
C29 C28 H28A 109.0
N21 C28 H28B 109.0
C29 C28 H28B 109.0
H28A C28 H28B 107.8
C21A C211 H21R 109.5
C21A C211 H21S 109.5
H21R C211 H21S 109.5
C21A C211 H21T 109.5
H21R C211 H21T 109.5
H21S C211 H21T 109.5

loop_
_geom_bond_atom_site_label_1
_geom_bond_atom_site_label_2
_geom_bond_distance
Cu N23 1.951(7)
Cu N13 1.989(8)
Cu Cl2 2.219(3)
Cu Cl1 2.228(3)
N21 C22 1.359(11)
N21 C21 1.412(11)
N21 C28 1.456(10)
N11 C12 1.357(11)
N11 C11 1.391(12)
N11 C18 1.470(11)
N13 C12 1.335(11)
N13 C13 1.412(11)
N23 C22 1.301(11)
N23 C23 1.403(11)
C1 C22 1.503(13)
C1 C12 1.526(13)
C1 C2 1.552(11)
C1 H1 0.92(7)
C2 C3 1.506(11)
C2 H2A 0.9700
C2 H2B 0.9700
C3 C4 1.477(13)
C3 H3A 0.9700
C3 H3B 0.9700
C4 C5 1.418(13)
C4 H4A 0.9700
C4 H4B 0.9700
C5 H5A 0.9600
C5 H5B 0.9600
C5 H5C 0.9600
C11 C13 1.372(13)
C11 C17 1.382(13)
C13 C14 1.391(13)
C14 C15 1.385(13)
C14 H14 0.9300
C15 C16 1.396(16)
C15 H15 0.9300
C16 C17 1.357(15)
C16 H16 0.9300
C17 H17 0.9300
C18 C19 1.528(13)
C18 H18A 0.9700
C18 H18B 0.9700
C19 C110 1.456(13)
C19 H19A 0.9700
C19 H19B 0.9700
C21 C23 1.365(12)
C21 C27 1.392(12)
C23 C24 1.405(13)
C24 C25 1.355(13)
C24 H24 0.9300
C25 C26 1.372(14)
C25 H25 0.9300
C26 C27 1.406(14)
C26 H26 0.9300
C27 H27 0.9300
C110 C111 1.536(11)
C110 H11A 0.9700
C110 H11B 0.9700
C111 H11C 0.9600
C111 H11D 0.9600
C111 H11E 0.9600
C29 C21A 1.402(13)
C29 C28 1.471(12)
C29 H29A 0.9700
C29 H29B 0.9700
C21A C211 1.495(9)
C21A H21D 0.9700
C21A H21E 0.9700
C28 H28A 0.9700
C28 H28B 0.9700
C211 H21R 0.9600
C211 H21S 0.9600
C211 H21T 0.9600

loop_
_geom_torsion_atom_site_label_1
_geom_torsion_atom_site_label_2
_geom_torsion_atom_site_label_3
_geom_torsion_atom_site_label_4
_geom_torsion
N23 Cu N13 C12 24.3(8)
Cl2 Cu N13 C12 158.2(7)
Cl1 Cu N13 C12 -77.8(8)
N23 Cu N13 C13 -158.4(8)
Cl2 Cu N13 C13 -24.5(9)
Cl1 Cu N13 C13 99.5(8)
N13 Cu N23 C22 -22.6(9)
Cl2 Cu N23 C22 -132.9(8)
Cl1 Cu N23 C22 112.6(8)
N13 Cu N23 C23 151.5(8)
Cl2 Cu N23 C23 41.2(9)
Cl1 Cu N23 C23 -73.3(8)
C22 C1 C2 C3 -53.8(13)
C12 C1 C2 C3 -174.0(9)
C1 C2 C3 C4 169.2(13)
C2 C3 C4 C5 24(3)
C12 N11 C11 C13 2.1(11)
C18 N11 C11 C13 -177.0(10)
C12 N11 C11 C17 -177.0(12)
C18 N11 C11 C17 3.9(19)
C13 N13 C12 N11 -0.5(11)
Cu N13 C12 N11 177.4(6)
C13 N13 C12 C1 -172.6(9)
Cu N13 C12 C1 5.3(14)
C11 N11 C12 N13 -1.0(12)
C18 N11 C12 N13 178.1(10)
C11 N11 C12 C1 171.2(9)
C18 N11 C12 C1 -9.7(16)
C22 C1 C12 N13 -44.3(13)
C2 C1 C12 N13 76.6(12)
C22 C1 C12 N11 144.3(10)
C2 C1 C12 N11 -94.7(11)
C17 C11 C13 C14 1.2(17)
N11 C11 C13 C14 -178.0(9)
C17 C11 C13 N13 176.8(10)
N11 C11 C13 N13 -2.5(11)
C12 N13 C13 C11 1.8(11)
Cu N13 C13 C11 -175.8(7)
C12 N13 C13 C14 176.9(10)
Cu N13 C13 C14 -0.8(16)
C11 C13 C14 C15 -0.7(16)
N13 C13 C14 C15 -175.2(10)
C13 C14 C15 C16 0.2(18)
C14 C15 C16 C17 0(2)
C15 C16 C17 C11 1(2)
C13 C11 C17 C16 -1.2(18)
N11 C11 C17 C16 177.8(12)
C12 N11 C18 C19 -86.5(13)
C11 N11 C18 C19 92.4(13)
N11 C18 C19 C110 -70.7(14)
C22 N21 C21 C23 2.8(11)
C28 N21 C21 C23 -178.7(8)
C22 N21 C21 C27 -178.7(10)
C28 N21 C21 C27 -0.2(16)
C23 N23 C22 N21 2.5(11)
Cu N23 C22 N21 177.7(6)
C23 N23 C22 C1 174.5(9)
Cu N23 C22 C1 -10.4(14)
C21 N21 C22 N23 -3.4(11)
C28 N21 C22 N23 178.1(9)
C21 N21 C22 C1 -175.3(9)
C28 N21 C22 C1 6.2(15)
C12 C1 C22 N23 47.1(13)
C2 C1 C22 N23 -70.0(12)
C12 C1 C22 N21 -141.7(9)
C2 C1 C22 N21 101.2(11)
C27 C21 C23 N23 179.9(9)
N21 C21 C23 N23 -1.4(11)
C27 C21 C23 C24 1.2(16)
N21 C21 C23 C24 179.9(9)
C22 N23 C23 C21 -0.6(11)
Cu N23 C23 C21 -175.7(7)
C22 N23 C23 C24 178.0(10)
Cu N23 C23 C24 2.9(15)
C21 C23 C24 C25 -0.2(16)
N23 C23 C24 C25 -178.7(10)
C23 C24 C25 C26 -0.2(17)
C24 C25 C26 C27 -0.3(19)
C23 C21 C27 C26 -1.5(15)
N21 C21 C27 C26 -179.9(10)
C25 C26 C27 C21 1.1(17)
C18 C19 C110 C111 177.8(11)
C28 C29 C21A C211 -178.9(17)
C22 N21 C28 C29 90.0(15)
C21 N21 C28 C29 -88.2(14)
C21A C29 C28 N21 28(3)
